data_7209082
loop_
_publ_author_name
'Babu, N. Jagadeesh'
'Sanphui, Palash'
'Nath, Naba K.'
'Khandavilli, U. B. Rao'
'Nangia, Ashwini'

_publ_section_title
;
 Temozolomide hydrochloride dihydrate
;
_journal_issue 4
_journal_name_full CrystEngComm
_journal_page_first 666
_journal_paper_doi 10.1039/c2ce26528a
_journal_volume 15
_journal_year 2013
_chemical_formula_moiety '2(C6 H6 N6 O2), C H4 O3'
_chemical_formula_sum 'C13 H16 N12 O7'
_chemical_formula_weight 452.38
_chemical_name_common
;
Hydrate of 1:1 cocrystal of Temozolomide and Formic acid
;
_chemical_name_systematic
;
Hydrate of 1:1 cocrystal of Temozolomide and Formic acid
;
_space_group_IT_number 2
_symmetry_cell_setting triclinic
_symmetry_space_group_name_Hall '-P 1'
_symmetry_space_group_name_H-M 'P -1'
_atom_sites_solution_hydrogens geom
_atom_sites_solution_primary direct
_atom_sites_solution_secondary difmap
_audit_creation_method SHELXL-97
_cell_angle_alpha 64.73(2)
_cell_angle_beta 74.09(3)
_cell_angle_gamma 89.31(3)
_cell_formula_units_Z 2
_cell_length_a 8.173(12)
_cell_length_b 11.626(17)
_cell_length_c 11.735(17)
_cell_measurement_reflns_used 1938
_cell_measurement_temperature 293(2)
_cell_measurement_theta_max 23.06
_cell_measurement_theta_min 3.05
_cell_volume 963(2)
_computing_cell_refinement 'Bruker SMART'
_computing_data_collection 'Bruker SMART'
_computing_data_reduction 'Bruker SAINT'
_computing_molecular_graphics 'Bruker SHELXTL'
_computing_publication_material 'Bruker SHELXTL'
_computing_structure_refinement 'SHELXL-97 (Sheldrick, 1997)'
_computing_structure_solution 'SHELXS-97 (Sheldrick, 1990)'
_diffrn_ambient_temperature 293(2)
_diffrn_measured_fraction_theta_full 0.995
_diffrn_measured_fraction_theta_max 0.995
_diffrn_measurement_device_type 'CCD area detector'
_diffrn_measurement_method 'phi and omega scans'
_diffrn_radiation_monochromator graphite
_diffrn_radiation_source 'fine-focus sealed tube'
_diffrn_radiation_type MoK\a
_diffrn_radiation_wavelength 0.71073
_diffrn_reflns_av_R_equivalents 0.0641
_diffrn_reflns_av_sigmaI/netI 0.0748
_diffrn_reflns_limit_h_max 9
_diffrn_reflns_limit_h_min -9
_diffrn_reflns_limit_k_max 13
_diffrn_reflns_limit_k_min -13
_diffrn_reflns_limit_l_max 13
_diffrn_reflns_limit_l_min -13
_diffrn_reflns_number 8751
_diffrn_reflns_theta_full 24.71
_diffrn_reflns_theta_max 24.71
_diffrn_reflns_theta_min 1.95
_exptl_absorpt_coefficient_mu 0.129
_exptl_absorpt_correction_T_max 0.9923
_exptl_absorpt_correction_T_min 0.9598
_exptl_absorpt_correction_type multi-scan
_exptl_absorpt_process_details 'Bruker AXS SADABS program'
_exptl_crystal_colour colourless
_exptl_crystal_density_diffrn 1.561
_exptl_crystal_density_method 'not measured'
_exptl_crystal_description needle
_exptl_crystal_F_000 468
_exptl_crystal_size_max 0.32
_exptl_crystal_size_mid 0.14
_exptl_crystal_size_min 0.06
_refine_diff_density_max 0.275
_refine_diff_density_min -0.224
_refine_diff_density_rms 0.045
_refine_ls_extinction_method none
_refine_ls_goodness_of_fit_ref 0.949
_refine_ls_hydrogen_treatment mixed
_refine_ls_matrix_type full
_refine_ls_number_parameters 318
_refine_ls_number_reflns 3278
_refine_ls_number_restraints 2
_refine_ls_restrained_S_all 0.949
_refine_ls_R_factor_all 0.1180
_refine_ls_R_factor_gt 0.0588
_refine_ls_shift/su_max 0.000
_refine_ls_shift/su_mean 0.000
_refine_ls_structure_factor_coef Fsqd
_refine_ls_weighting_details 'calc w=1/[\s^2^(Fo^2^)+(0.0676P)^2^+0.0000P] where P=(Fo^2^+2Fc^2^)/3'
_refine_ls_weighting_scheme calc
_refine_ls_wR_factor_gt 0.1247
_refine_ls_wR_factor_ref 0.1475
_reflns_number_gt 1769
_reflns_number_total 3278
_reflns_threshold_expression >2sigma(I)
_cod_data_source_file c2ce26528a.txt
_cod_data_source_block an655_TMZ_HCOOH_H2O
_cod_depositor_comments
;
The following automatic conversions were performed:

'_symmetry_cell_setting' value 'Triclinic' changed to 'triclinic'
according to /home/saulius/struct/CIF-dictionaries/cif_core.dic
dictionary named 'cif_core.dic' version 2.4.2 from 2011-04-26.

Automatic conversion script
Id: cif_fix_values 1891 2012-01-12 08:04:46Z andrius 
;
_cod_original_sg_symbol_H-M 'P-1 '
_cod_database_code 7209082

loop_
_symmetry_equiv_pos_as_xyz
'x, y, z'
'-x, -y, -z'

loop_
_atom_site_label
_atom_site_type_symbol
_atom_site_fract_x
_atom_site_fract_y
_atom_site_fract_z
_atom_site_U_iso_or_equiv
_atom_site_adp_type
_atom_site_occupancy
_atom_site_symmetry_multiplicity
_atom_site_calc_flag
_atom_site_refinement_flags
O1 O -0.0809(4) -0.0299(2) 0.3825(2) 0.0764(9) Uani 1 1 d .
O2 O 0.0477(3) 0.3909(2) -0.2582(2) 0.0662(8) Uani 1 1 d .
N1 N 0.0642(4) 0.1494(3) 0.3488(3) 0.0569(9) Uani 1 1 d D
N2 N -0.0937(4) 0.0775(3) 0.1206(3) 0.0511(8) Uani 1 1 d .
N3 N 0.0130(3) 0.2710(2) -0.0367(2) 0.0427(7) Uani 1 1 d .
N4 N 0.1648(3) 0.4702(2) -0.1463(2) 0.0469(8) Uani 1 1 d .
N5 N 0.1920(4) 0.4632(3) -0.0331(3) 0.0510(8) Uani 1 1 d .
N6 N 0.1351(3) 0.3626(2) 0.0748(3) 0.0454(7) Uani 1 1 d .
C3 C 0.0474(4) 0.2622(3) 0.0756(3) 0.0403(8) Uani 1 1 d .
C2 C -0.0203(4) 0.1417(3) 0.1726(3) 0.0428(9) Uani 1 1 d .
C4 C -0.0729(4) 0.1559(3) -0.0025(3) 0.0505(9) Uani 1 1 d .
H4 H -0.1119 0.1358 -0.0600 0.061 Uiso 1 1 calc R
C5 C 0.0728(4) 0.3783(3) -0.1574(4) 0.0475(9) Uani 1 1 d .
C6 C 0.2467(5) 0.5873(3) -0.2664(3) 0.0684(12) Uani 1 1 d .
H6A H 0.3295 0.5653 -0.3275 0.103 Uiso 1 1 calc R
H6B H 0.3030 0.6433 -0.2443 0.103 Uiso 1 1 calc R
H6C H 0.1613 0.6296 -0.3062 0.103 Uiso 1 1 calc R
C1 C -0.0152(4) 0.0811(3) 0.3104(3) 0.0484(9) Uani 1 1 d .
O3 O 0.4404(3) 0.2825(2) -0.1227(2) 0.0646(8) Uani 1 1 d .
O4 O 0.3679(3) -0.1441(2) 0.4770(2) 0.0642(8) Uani 1 1 d .
N7 N 0.6124(4) 0.4057(3) -0.0873(4) 0.0621(10) Uani 1 1 d .
N8 N 0.5528(4) 0.2250(3) 0.1724(3) 0.0571(8) Uani 1 1 d .
N9 N 0.4247(4) 0.0273(3) 0.2737(3) 0.0464(7) Uani 1 1 d .
N10 N 0.2849(4) -0.1604(3) 0.3124(3) 0.0528(8) Uani 1 1 d .
N11 N 0.2698(4) -0.1085(3) 0.1864(3) 0.0556(8) Uani 1 1 d .
N12 N 0.3286(4) 0.0069(3) 0.1060(3) 0.0511(8) Uani 1 1 d .
C9 C 0.4113(4) 0.0784(3) 0.1468(3) 0.0422(8) Uani 1 1 d .
C11 C 0.3611(5) -0.0984(3) 0.3655(4) 0.0508(9) Uani 1 1 d .
C12 C 0.2191(5) -0.2970(3) 0.3911(4) 0.0770(13) Uani 1 1 d .
H12A H 0.3122 -0.3457 0.4093 0.115 Uiso 1 1 calc R
H12B H 0.1652 -0.3251 0.3428 0.115 Uiso 1 1 calc R
H12C H 0.1369 -0.3093 0.4727 0.115 Uiso 1 1 calc R
C10 C 0.5118(5) 0.1210(3) 0.2831(4) 0.0572(10) Uani 1 1 d .
H14 H 0.5382 0.1117 0.3585 0.069 Uiso 1 1 calc R
C8 C 0.4899(4) 0.2018(3) 0.0855(3) 0.0443(9) Uani 1 1 d .
C7 C 0.5116(5) 0.2989(3) -0.0500(4) 0.0506(9) Uani 1 1 d .
O6 O 0.2659(5) 0.3763(3) 0.3547(3) 0.1157(13) Uani 1 1 d .
O7 O 0.3505(5) 0.3585(3) 0.5200(4) 0.1142(12) Uani 1 1 d .
C13 C 0.2704(7) 0.3177(5) 0.4675(5) 0.0959(17) Uani 1 1 d .
H13 H 0.2091 0.2364 0.5176 0.115 Uiso 1 1 calc R
O5 O 0.3106(4) 0.1667(3) 0.7574(3) 0.0755(9) Uani 1 1 d .
H1B H 0.118(3) 0.221(2) 0.301(3) 0.038(10) Uiso 1 1 d D
H1A H 0.072(4) 0.112(3) 0.438(2) 0.070(12) Uiso 1 1 d D
H5A H 0.232(6) 0.093(5) 0.797(5) 0.114(18) Uiso 1 1 d .
H5B H 0.334(6) 0.175(5) 0.826(5) 0.14(2) Uiso 1 1 d .
H7A H 0.641(4) 0.467(3) -0.163(3) 0.046(11) Uiso 1 1 d .
H7B H 0.656(6) 0.407(4) -0.016(5) 0.14(2) Uiso 1 1 d .
H7 H 0.330(8) 0.251(7) 0.641(8) 0.204 Uiso 1 1 d .

loop_
_atom_site_aniso_label
_atom_site_aniso_U_11
_atom_site_aniso_U_22
_atom_site_aniso_U_33
_atom_site_aniso_U_23
_atom_site_aniso_U_13
_atom_site_aniso_U_12
O1 0.124(2) 0.0470(16) 0.0484(16) -0.0060(13) -0.0340(15) -0.0190(16)
O2 0.090(2) 0.0692(18) 0.0429(15) -0.0189(13) -0.0342(14) -0.0035(14)
N1 0.074(2) 0.052(2) 0.0392(19) -0.0093(17) -0.0246(17) -0.0130(18)
N2 0.056(2) 0.0506(18) 0.0449(18) -0.0183(16) -0.0173(15) -0.0056(15)
N3 0.0507(18) 0.0411(16) 0.0341(16) -0.0118(13) -0.0166(13) -0.0047(13)
N4 0.059(2) 0.0430(17) 0.0357(16) -0.0129(14) -0.0165(14) -0.0025(14)
N5 0.062(2) 0.0465(18) 0.0437(18) -0.0168(15) -0.0188(15) -0.0037(15)
N6 0.0569(19) 0.0371(16) 0.0401(17) -0.0141(14) -0.0159(14) -0.0032(14)
C3 0.042(2) 0.048(2) 0.0336(18) -0.0186(16) -0.0139(16) 0.0014(17)
C2 0.044(2) 0.049(2) 0.039(2) -0.0207(18) -0.0168(16) 0.0011(17)
C4 0.060(2) 0.050(2) 0.044(2) -0.0203(19) -0.0186(18) -0.0051(19)
C5 0.048(2) 0.048(2) 0.045(2) -0.0162(18) -0.0181(18) 0.0049(17)
C6 0.086(3) 0.056(2) 0.046(2) -0.0079(19) -0.016(2) -0.017(2)
C1 0.056(2) 0.043(2) 0.043(2) -0.0137(18) -0.0177(18) -0.0033(18)
O3 0.092(2) 0.0554(16) 0.0593(17) -0.0270(14) -0.0393(15) 0.0056(14)
O4 0.088(2) 0.0635(17) 0.0407(15) -0.0189(13) -0.0240(14) -0.0088(14)
N7 0.077(3) 0.049(2) 0.049(2) -0.0101(19) -0.0195(19) -0.0074(18)
N8 0.072(2) 0.0489(19) 0.0546(19) -0.0204(17) -0.0282(17) -0.0007(16)
N9 0.058(2) 0.0452(17) 0.0441(17) -0.0227(14) -0.0231(14) 0.0023(14)
N10 0.063(2) 0.0527(19) 0.0495(19) -0.0232(16) -0.0247(16) -0.0018(15)
N11 0.065(2) 0.061(2) 0.0498(19) -0.0251(17) -0.0285(16) -0.0008(17)
N12 0.059(2) 0.0501(19) 0.0509(18) -0.0235(16) -0.0241(15) -0.0002(15)
C9 0.046(2) 0.050(2) 0.040(2) -0.0234(17) -0.0193(16) 0.0078(17)
C11 0.053(2) 0.059(2) 0.046(2) -0.027(2) -0.0155(19) 0.0009(19)
C12 0.101(3) 0.057(3) 0.065(3) -0.015(2) -0.031(2) -0.024(2)
C10 0.075(3) 0.053(2) 0.053(2) -0.027(2) -0.028(2) -0.001(2)
C8 0.054(2) 0.045(2) 0.041(2) -0.0206(17) -0.0217(17) 0.0074(17)
C7 0.056(2) 0.048(2) 0.053(2) -0.0255(19) -0.0203(19) 0.0077(19)
O6 0.162(3) 0.088(2) 0.072(2) -0.003(2) -0.049(2) -0.019(2)
O7 0.131(3) 0.092(3) 0.095(3) -0.023(2) -0.027(2) -0.021(2)
C13 0.120(4) 0.075(3) 0.073(4) -0.010(3) -0.034(3) -0.043(3)
O5 0.091(2) 0.066(2) 0.064(2) -0.0208(17) -0.0264(18) -0.0126(17)

loop_
_atom_type_symbol
_atom_type_description
_atom_type_scat_dispersion_real
_atom_type_scat_dispersion_imag
_atom_type_scat_source
C C 0.0033 0.0016 'International Tables Vol C Tables 4.2.6.8 and 6.1.1.4'
N N 0.0061 0.0033 'International Tables Vol C Tables 4.2.6.8 and 6.1.1.4'
H H 0.0000 0.0000 'International Tables Vol C Tables 4.2.6.8 and 6.1.1.4'
O O 0.0106 0.0060 'International Tables Vol C Tables 4.2.6.8 and 6.1.1.4'

loop_
_geom_angle_atom_site_label_1
_geom_angle_atom_site_label_2
_geom_angle_atom_site_label_3
_geom_angle
C1 N1 H1B 125(2)
C1 N1 H1A 120(2)
H1B N1 H1A 115(3)
C4 N2 C2 107.0(3)
C4 N3 C3 106.3(3)
C4 N3 C5 131.4(3)
C3 N3 C5 122.1(3)
N5 N4 C5 126.7(3)
N5 N4 C6 115.0(3)
C5 N4 C6 118.2(3)
N6 N5 N4 119.9(3)
N5 N6 C3 118.9(3)
C2 C3 N6 132.3(3)
C2 C3 N3 106.3(3)
N6 C3 N3 121.4(3)
C3 C2 N2 108.8(3)
C3 C2 C1 128.8(3)
N2 C2 C1 122.4(3)
N2 C4 N3 111.6(3)
N2 C4 H4 124.2
N3 C4 H4 124.2
O2 C5 N4 124.2(3)
O2 C5 N3 125.0(3)
N4 C5 N3 110.8(3)
N4 C6 H6A 109.5
N4 C6 H6B 109.5
H6A C6 H6B 109.5
N4 C6 H6C 109.5
H6A C6 H6C 109.5
H6B C6 H6C 109.5
O1 C1 N1 123.2(3)
O1 C1 C2 119.3(3)
N1 C1 C2 117.5(3)
C7 N7 H7A 125(2)
C7 N7 H7B 114(3)
H7A N7 H7B 121(4)
C10 N8 C8 107.2(3)
C10 N9 C9 106.9(3)
C10 N9 C11 130.6(3)
C9 N9 C11 122.5(3)
C11 N10 N11 126.3(3)
C11 N10 C12 119.3(3)
N11 N10 C12 114.3(3)
N12 N11 N10 120.8(3)
N11 N12 C9 118.4(3)
C8 C9 N12 133.0(3)
C8 C9 N9 105.9(3)
N12 C9 N9 121.1(3)
O4 C11 N10 125.3(3)
O4 C11 N9 123.8(3)
N10 C11 N9 110.9(3)
N10 C12 H12A 109.5
N10 C12 H12B 109.5
H12A C12 H12B 109.5
N10 C12 H12C 109.5
H12A C12 H12C 109.5
H12B C12 H12C 109.5
N8 C10 N9 111.0(3)
N8 C10 H14 124.5
N9 C10 H14 124.5
C9 C8 N8 109.0(3)
C9 C8 C7 128.6(3)
N8 C8 C7 122.4(3)
O3 C7 N7 122.9(4)
O3 C7 C8 122.1(3)
N7 C7 C8 114.9(4)
C13 O7 H7 101(3)
O6 C13 O7 124.4(5)
O6 C13 H13 117.8
O7 C13 H13 117.8
H5A O5 H5B 106(4)
H5A O5 H7 122(4)
H5B O5 H7 129(4)

loop_
_geom_bond_atom_site_label_1
_geom_bond_atom_site_label_2
_geom_bond_distance
O1 C1 1.227(4)
O2 C5 1.203(4)
N1 C1 1.317(4)
N1 H1B 0.820(17)
N1 H1A 0.964(19)
N2 C4 1.301(4)
N2 C2 1.374(4)
N3 C4 1.362(4)
N3 C3 1.383(4)
N3 C5 1.388(4)
N4 N5 1.375(4)
N4 C5 1.384(4)
N4 C6 1.468(4)
N5 N6 1.270(4)
N6 C3 1.372(4)
C3 C2 1.371(4)
C2 C1 1.475(5)
C4 H4 0.9300
C6 H6A 0.9600
C6 H6B 0.9600
C6 H6C 0.9600
O3 C7 1.232(4)
O4 C11 1.201(4)
N7 C7 1.332(5)
N7 H7A 0.84(3)
N7 H7B 1.00(5)
N8 C10 1.300(4)
N8 C8 1.379(4)
N9 C10 1.367(4)
N9 C9 1.384(4)
N9 C11 1.390(4)
N10 C11 1.380(4)
N10 N11 1.379(4)
N10 C12 1.469(5)
N11 N12 1.268(4)
N12 C9 1.381(4)
C9 C8 1.369(5)
C12 H12A 0.9600
C12 H12B 0.9600
C12 H12C 0.9600
C10 H14 0.9300
C8 C7 1.467(5)
O6 C13 1.214(5)
O7 C13 1.229(5)
O7 H7 1.40(8)
C13 H13 0.9300
O5 H5A 0.94(5)
O5 H5B 0.92(6)
O5 H7 1.27(8)
